data_7214703
loop_
_publ_author_name
'Aitipamula, Srinivasulu'
'Wong, Annie B. H.'
'Chow, Pui Shan'
'Tan, Reginald B. H.'

_publ_section_title
;
 Pharmaceutical cocrystals of ethenzamide: structural, solubility and
 dissolution studies
;
_journal_issue 24
_journal_name_full CrystEngComm
_journal_page_first 8515
_journal_paper_doi 10.1039/c2ce26325d
_journal_volume 14
_journal_year 2012
_chemical_formula_moiety '2(C9 H11 N O2), C7 H7 N O2'
_chemical_formula_sum 'C25 H29 N3 O6'
_chemical_formula_weight 467.51
_chemical_name_common '2:1 ethenzamide and 4-aminobenzoic acid cocrystal'
_chemical_name_systematic
;
2:1 ethenzamide and 4-aminobenzoic acid cocrystal
;
_space_group_IT_number 14
_symmetry_cell_setting monoclinic
_symmetry_space_group_name_Hall '-P 2ybc'
_symmetry_space_group_name_H-M 'P 1 21/c 1'
_atom_sites_solution_hydrogens geom
_atom_sites_solution_primary direct
_atom_sites_solution_secondary difmap
_audit_creation_method SHELXL-97
_cell_angle_alpha 90.00
_cell_angle_beta 93.39(3)
_cell_angle_gamma 90.00
_cell_formula_units_Z 4
_cell_length_a 9.0570(18)
_cell_length_b 32.685(7)
_cell_length_c 8.1857(16)
_cell_measurement_reflns_used 4765
_cell_measurement_temperature 110(2)
_cell_measurement_theta_max 31.0723
_cell_measurement_theta_min 2.4926
_cell_volume 2419.0(9)
_computing_cell_refinement 'CrystalClear (Rigaku Inc., 2007)'
_computing_data_collection 'CrystalClear (Rigaku Inc., 2007)'
_computing_data_reduction 'CrystalClear (Rigaku Inc., 2007)'
_computing_structure_refinement 'SHELXL-97 (Sheldrick, 1997)'
_computing_structure_solution 'SHELXS-97 (Sheldrick, 1990)'
_diffrn_ambient_temperature 110(2)
_diffrn_measured_fraction_theta_full 0.996
_diffrn_measured_fraction_theta_max 0.948
_diffrn_measurement_device_type 'CCD area deterctor'
_diffrn_measurement_method '\w scans'
_diffrn_radiation_monochromator graphite
_diffrn_radiation_source 'fine-focus sealed tube'
_diffrn_radiation_type MoK\a
_diffrn_radiation_wavelength 0.71073
_diffrn_reflns_av_R_equivalents 0.0431
_diffrn_reflns_av_sigmaI/netI 0.0549
_diffrn_reflns_limit_h_max 12
_diffrn_reflns_limit_h_min -10
_diffrn_reflns_limit_k_max 46
_diffrn_reflns_limit_k_min -46
_diffrn_reflns_limit_l_max 11
_diffrn_reflns_limit_l_min -11
_diffrn_reflns_number 20924
_diffrn_reflns_theta_full 25.00
_diffrn_reflns_theta_max 30.50
_diffrn_reflns_theta_min 1.25
_exptl_absorpt_coefficient_mu 0.093
_exptl_absorpt_correction_T_max 0.980
_exptl_absorpt_correction_T_min 0.970
_exptl_absorpt_correction_type multi-scan
_exptl_absorpt_process_details 'R. H. Blessing, Acta Cryst. 1995 A51, 33-38'
_exptl_crystal_colour colorless
_exptl_crystal_density_diffrn 1.284
_exptl_crystal_density_method 'not measured'
_exptl_crystal_description block
_exptl_crystal_F_000 992
_exptl_crystal_size_max 0.33
_exptl_crystal_size_mid 0.18
_exptl_crystal_size_min 0.18
_refine_diff_density_max 0.258
_refine_diff_density_min -0.265
_refine_diff_density_rms 0.057
_refine_ls_extinction_method none
_refine_ls_goodness_of_fit_ref 1.192
_refine_ls_hydrogen_treatment mixed
_refine_ls_matrix_type full
_refine_ls_number_parameters 337
_refine_ls_number_reflns 6984
_refine_ls_number_restraints 0
_refine_ls_restrained_S_all 1.192
_refine_ls_R_factor_all 0.1159
_refine_ls_R_factor_gt 0.0864
_refine_ls_shift/su_max 0.001
_refine_ls_shift/su_mean 0.000
_refine_ls_structure_factor_coef Fsqd
_refine_ls_weighting_details 'calc w=1/[\s^2^(Fo^2^)+(0.0652P)^2^+0.8594P] where P=(Fo^2^+2Fc^2^)/3'
_refine_ls_weighting_scheme calc
_refine_ls_wR_factor_gt 0.1790
_refine_ls_wR_factor_ref 0.1969
_reflns_number_gt 5267
_reflns_number_total 6984
_reflns_threshold_expression >2sigma(I)
_cod_data_source_file c2ce26325d.txt
_cod_data_source_block EA+ABA
_cod_depositor_comments
;
The following automatic conversions were performed:

'_symmetry_cell_setting' value 'Monoclinic' changed to 'monoclinic'
according to
/usr/data/users/saulius/automatic-downloads/retrospective/RSC/lib/dictionaries/cif_core.dic
dictionary named 'cif_core.dic' version 2.4.2 from 2011-04-26.

Automatic conversion script
Id: cif_fix_values 2281 2013-09-26 08:29:07Z andrius 
;
_cod_original_sg_symbol_H-M P2(1)/c
_cod_database_code 7214703

loop_
_symmetry_equiv_pos_as_xyz
'x, y, z'
'-x, y+1/2, -z+1/2'
'-x, -y, -z'
'x, -y-1/2, z-1/2'

loop_
_atom_site_label
_atom_site_type_symbol
_atom_site_fract_x
_atom_site_fract_y
_atom_site_fract_z
_atom_site_U_iso_or_equiv
_atom_site_adp_type
_atom_site_occupancy
_atom_site_symmetry_multiplicity
_atom_site_calc_flag
_atom_site_refinement_flags
O1A O 1.08746(16) 0.01441(4) 0.32872(19) 0.0311(4) Uani 1 1 d .
O2A O 0.75636(17) 0.08228(5) 0.08962(19) 0.0333(4) Uani 1 1 d .
O1 O 0.63967(16) 0.24577(5) -0.0023(2) 0.0335(4) Uani 1 1 d .
O3 O 0.47503(17) 0.12516(5) 0.90681(19) 0.0337(4) Uani 1 1 d .
O2 O 0.96511(16) 0.17162(5) 0.2130(2) 0.0342(4) Uani 1 1 d .
C1 C 0.8639(2) 0.23720(6) 0.1566(3) 0.0267(4) Uani 1 1 d .
N1 N 0.7400(2) 0.17261(6) 0.0872(2) 0.0315(4) Uani 1 1 d .
C1A C 0.8687(2) 0.01828(6) 0.1586(3) 0.0282(4) Uani 1 1 d .
C10 C 0.4605(2) 0.12030(6) 0.6171(3) 0.0257(4) Uani 1 1 d .
N1A N 0.9546(2) 0.08478(6) 0.2632(3) 0.0343(5) Uani 1 1 d .
O4 O 0.64894(18) 0.08998(5) 0.7849(2) 0.0359(4) Uani 1 1 d .
C2A C 0.9826(2) -0.00537(6) 0.2338(3) 0.0286(4) Uani 1 1 d .
C15 C 0.5311(2) 0.11032(6) 0.4747(3) 0.0262(4) Uani 1 1 d .
H15 H 0.6237 0.0966 0.4839 0.031 Uiso 1 1 calc R
C8A C 1.2074(2) -0.00858(7) 0.4056(3) 0.0310(5) Uani 1 1 d .
H8AA H 1.2625 -0.0232 0.3224 0.037 Uiso 1 1 calc R
H8AB H 1.1696 -0.0290 0.4823 0.037 Uiso 1 1 calc R
C2 C 0.7591(2) 0.26331(7) 0.0784(3) 0.0287(4) Uani 1 1 d .
C12 C 0.2581(2) 0.14864(6) 0.4492(3) 0.0285(4) Uani 1 1 d .
H12 H 0.1633 0.1611 0.4407 0.034 Uiso 1 1 calc R
N3 N 0.2736(2) 0.15121(7) 0.1561(3) 0.0353(5) Uani 1 1 d .
C16 C 0.5254(2) 0.11237(6) 0.7815(3) 0.0282(4) Uani 1 1 d .
C7 C 0.8583(2) 0.19151(6) 0.1526(3) 0.0272(4) Uani 1 1 d .
C14 C 0.4697(2) 0.11985(6) 0.3222(3) 0.0281(4) Uani 1 1 d .
H14 H 0.5201 0.1129 0.2275 0.034 Uiso 1 1 calc R
C13 C 0.3319(2) 0.13985(6) 0.3062(3) 0.0269(4) Uani 1 1 d .
C7A C 0.8581(2) 0.06401(6) 0.1689(3) 0.0278(4) Uani 1 1 d .
C6A C 0.7584(3) -0.00161(7) 0.0640(3) 0.0345(5) Uani 1 1 d .
H6A H 0.6799 0.0140 0.0134 0.041 Uiso 1 1 calc R
C11 C 0.3225(2) 0.13924(6) 0.6002(3) 0.0275(4) Uani 1 1 d .
H11 H 0.2721 0.1458 0.6954 0.033 Uiso 1 1 calc R
C3 C 0.7793(3) 0.30554(7) 0.0856(3) 0.0366(5) Uani 1 1 d .
H3 H 0.7100 0.3232 0.0296 0.044 Uiso 1 1 calc R
C8 C 0.5310(2) 0.27130(7) -0.0857(3) 0.0339(5) Uani 1 1 d .
H8B H 0.5743 0.2858 -0.1775 0.041 Uiso 1 1 calc R
H8A H 0.4931 0.2918 -0.0097 0.041 Uiso 1 1 calc R
C6 C 0.9834(2) 0.25462(7) 0.2444(3) 0.0321(5) Uani 1 1 d .
H6 H 1.0548 0.2373 0.2985 0.039 Uiso 1 1 calc R
C3A C 0.9843(3) -0.04766(7) 0.2103(3) 0.0333(5) Uani 1 1 d .
H3A H 1.0618 -0.0636 0.2609 0.040 Uiso 1 1 calc R
C5A C 0.7598(3) -0.04357(7) 0.0413(3) 0.0392(6) Uani 1 1 d .
H5A H 0.6831 -0.0566 -0.0235 0.047 Uiso 1 1 calc R
C4 C 0.9000(3) 0.32180(7) 0.1741(3) 0.0408(6) Uani 1 1 d .
H4 H 0.9133 0.3506 0.1790 0.049 Uiso 1 1 calc R
C9A C 1.3055(2) 0.02165(7) 0.4959(3) 0.0375(5) Uani 1 1 d .
H9AA H 1.3491 0.0401 0.4176 0.056 Uiso 1 1 calc R
H9AB H 1.3845 0.0071 0.5590 0.056 Uiso 1 1 calc R
H9AC H 1.2473 0.0376 0.5705 0.056 Uiso 1 1 calc R
C4A C 0.8745(3) -0.06623(7) 0.1146(3) 0.0396(6) Uani 1 1 d .
H4A H 0.8772 -0.0950 0.0984 0.047 Uiso 1 1 calc R
C5 C 1.0015(3) 0.29640(7) 0.2555(3) 0.0386(5) Uani 1 1 d .
H5 H 1.0831 0.3076 0.3186 0.046 Uiso 1 1 calc R
C9 C 0.4090(3) 0.24364(8) -0.1482(3) 0.0420(6) Uani 1 1 d .
H9A H 0.4495 0.2223 -0.2167 0.063 Uiso 1 1 calc R
H9B H 0.3351 0.2595 -0.2133 0.063 Uiso 1 1 calc R
H9C H 0.3626 0.2310 -0.0556 0.063 Uiso 1 1 calc R
H1A H 1.035(3) 0.0708(8) 0.316(3) 0.045(7) Uiso 1 1 d .
H16 H 0.321(3) 0.1445(9) 0.063(4) 0.051(8) Uiso 1 1 d .
H13 H 0.186(3) 0.1614(8) 0.152(3) 0.038(7) Uiso 1 1 d .
H2 H 0.743(3) 0.1432(9) 0.086(3) 0.039(7) Uiso 1 1 d .
H1 H 0.666(3) 0.1872(9) 0.030(4) 0.052(8) Uiso 1 1 d .
H2A H 0.955(3) 0.1118(10) 0.264(4) 0.051(8) Uiso 1 1 d .
H10 H 0.685(4) 0.0856(11) 0.897(5) 0.083(12) Uiso 1 1 d .

loop_
_atom_site_aniso_label
_atom_site_aniso_U_11
_atom_site_aniso_U_22
_atom_site_aniso_U_33
_atom_site_aniso_U_23
_atom_site_aniso_U_13
_atom_site_aniso_U_12
O1A 0.0337(8) 0.0231(7) 0.0358(9) -0.0013(6) -0.0045(6) 0.0024(6)
O2A 0.0359(8) 0.0312(8) 0.0318(9) 0.0006(6) -0.0069(7) 0.0057(6)
O1 0.0299(7) 0.0278(8) 0.0417(10) 0.0045(7) -0.0059(7) 0.0051(6)
O3 0.0349(8) 0.0399(9) 0.0260(8) -0.0025(7) 0.0006(6) 0.0064(7)
O2 0.0294(7) 0.0268(8) 0.0455(10) 0.0014(7) -0.0058(7) 0.0035(6)
C1 0.0267(9) 0.0266(10) 0.0273(11) 0.0015(8) 0.0044(8) 0.0003(8)
N1 0.0277(9) 0.0247(9) 0.0414(12) 0.0004(8) -0.0047(8) 0.0028(7)
C1A 0.0339(10) 0.0258(10) 0.0249(11) 0.0003(8) 0.0023(8) -0.0026(8)
C10 0.0252(9) 0.0226(9) 0.0291(11) -0.0014(8) -0.0007(8) 0.0000(7)
N1A 0.0375(10) 0.0230(9) 0.0409(12) 0.0016(8) -0.0115(9) 0.0022(8)
O4 0.0366(8) 0.0405(9) 0.0299(9) -0.0032(7) -0.0035(7) 0.0134(7)
C2A 0.0333(10) 0.0274(10) 0.0252(11) 0.0001(8) 0.0031(8) -0.0017(8)
C15 0.0244(9) 0.0246(10) 0.0295(11) -0.0005(8) 0.0015(8) 0.0004(8)
C8A 0.0326(10) 0.0279(10) 0.0325(12) 0.0024(9) 0.0024(9) 0.0078(9)
C2 0.0273(9) 0.0295(10) 0.0294(11) 0.0019(9) 0.0032(8) 0.0008(8)
C12 0.0233(9) 0.0295(10) 0.0326(12) -0.0011(9) 0.0006(8) 0.0002(8)
N3 0.0311(9) 0.0471(12) 0.0275(11) 0.0013(9) -0.0011(8) 0.0063(9)
C16 0.0273(10) 0.0252(10) 0.0318(12) -0.0009(9) 0.0007(8) -0.0006(8)
C7 0.0245(9) 0.0277(10) 0.0293(11) 0.0017(8) -0.0002(8) 0.0034(8)
C14 0.0283(10) 0.0277(10) 0.0283(11) -0.0031(8) 0.0026(8) -0.0016(8)
C13 0.0268(9) 0.0268(10) 0.0268(11) 0.0003(8) -0.0019(8) -0.0012(8)
C7A 0.0314(10) 0.0274(10) 0.0244(11) 0.0025(8) 0.0004(8) 0.0017(8)
C6A 0.0405(12) 0.0326(11) 0.0300(12) 0.0020(9) -0.0007(9) -0.0061(10)
C11 0.0282(9) 0.0284(10) 0.0261(11) -0.0015(8) 0.0033(8) 0.0001(8)
C3 0.0377(11) 0.0279(11) 0.0447(14) 0.0058(10) 0.0071(10) 0.0044(9)
C8 0.0318(11) 0.0344(12) 0.0354(13) 0.0065(10) 0.0002(9) 0.0094(9)
C6 0.0285(10) 0.0292(11) 0.0386(13) 0.0011(9) 0.0025(9) -0.0012(8)
C3A 0.0423(12) 0.0241(10) 0.0339(12) 0.0011(9) 0.0049(9) -0.0003(9)
C5A 0.0491(13) 0.0359(12) 0.0321(13) -0.0017(10) -0.0022(10) -0.0144(11)
C4 0.0432(13) 0.0261(11) 0.0535(16) -0.0003(11) 0.0071(11) -0.0046(10)
C9A 0.0303(11) 0.0367(12) 0.0453(15) 0.0027(11) 0.0010(10) 0.0018(9)
C4A 0.0556(15) 0.0263(11) 0.0373(14) -0.0014(10) 0.0072(11) -0.0078(11)
C5 0.0377(12) 0.0338(12) 0.0444(14) -0.0023(10) 0.0019(10) -0.0058(10)
C9 0.0365(12) 0.0471(14) 0.0415(15) 0.0049(11) -0.0059(10) 0.0074(11)

loop_
_atom_type_symbol
_atom_type_description
_atom_type_scat_dispersion_real
_atom_type_scat_dispersion_imag
_atom_type_scat_source
C C 0.0033 0.0016 'International Tables Vol C Tables 4.2.6.8 and 6.1.1.4'
H H 0.0000 0.0000 'International Tables Vol C Tables 4.2.6.8 and 6.1.1.4'
N N 0.0061 0.0033 'International Tables Vol C Tables 4.2.6.8 and 6.1.1.4'
O O 0.0106 0.0060 'International Tables Vol C Tables 4.2.6.8 and 6.1.1.4'

loop_
_geom_angle_atom_site_label_1
_geom_angle_atom_site_label_2
_geom_angle_atom_site_label_3
_geom_angle
C2A O1A C8A 119.22(16)
C2 O1 C8 119.35(17)
C6 C1 C2 118.3(2)
C6 C1 C7 116.52(18)
C2 C1 C7 125.22(19)
C7 N1 H2 116.6(15)
C7 N1 H1 120.6(18)
H2 N1 H1 122(2)
C6A C1A C2A 118.2(2)
C6A C1A C7A 116.83(19)
C2A C1A C7A 124.91(19)
C11 C10 C15 118.10(19)
C11 C10 C16 118.69(19)
C15 C10 C16 123.21(18)
C7A N1A H1A 119.1(16)
C7A N1A H2A 121.1(19)
H1A N1A H2A 119(2)
C16 O4 H10 110(2)
O1A C2A C3A 122.59(19)
O1A C2A C1A 117.48(18)
C3A C2A C1A 119.9(2)
C14 C15 C10 121.62(19)
C14 C15 H15 119.2
C10 C15 H15 119.2
O1A C8A C9A 106.45(17)
O1A C8A H8AA 110.4
C9A C8A H8AA 110.4
O1A C8A H8AB 110.4
C9A C8A H8AB 110.4
H8AA C8A H8AB 108.6
O1 C2 C3 122.46(19)
O1 C2 C1 117.54(19)
C3 C2 C1 120.0(2)
C11 C12 C13 120.37(19)
C11 C12 H12 119.8
C13 C12 H12 119.8
C13 N3 H16 120.4(18)
C13 N3 H13 116.9(18)
H16 N3 H13 122(2)
O3 C16 O4 121.6(2)
O3 C16 C10 124.30(19)
O4 C16 C10 114.04(19)
O2 C7 N1 120.6(2)
O2 C7 C1 119.27(18)
N1 C7 C1 120.10(18)
C15 C14 C13 120.0(2)
C15 C14 H14 120.0
C13 C14 H14 120.0
N3 C13 C14 120.4(2)
N3 C13 C12 121.07(19)
C14 C13 C12 118.54(19)
O2A C7A N1A 120.1(2)
O2A C7A C1A 119.69(19)
N1A C7A C1A 120.18(18)
C5A C6A C1A 121.8(2)
C5A C6A H6A 119.1
C1A C6A H6A 119.1
C12 C11 C10 121.3(2)
C12 C11 H11 119.3
C10 C11 H11 119.3
C4 C3 C2 120.1(2)
C4 C3 H3 120.0
C2 C3 H3 120.0
O1 C8 C9 106.49(18)
O1 C8 H8B 110.4
C9 C8 H8B 110.4
O1 C8 H8A 110.4
C9 C8 H8A 110.4
H8B C8 H8A 108.6
C5 C6 C1 121.9(2)
C5 C6 H6 119.1
C1 C6 H6 119.1
C4A C3A C2A 120.3(2)
C4A C3A H3A 119.9
C2A C3A H3A 119.9
C4A C5A C6A 119.0(2)
C4A C5A H5A 120.5
C6A C5A H5A 120.5
C5 C4 C3 120.4(2)
C5 C4 H4 119.8
C3 C4 H4 119.8
C8A C9A H9AA 109.5
C8A C9A H9AB 109.5
H9AA C9A H9AB 109.5
C8A C9A H9AC 109.5
H9AA C9A H9AC 109.5
H9AB C9A H9AC 109.5
C3A C4A C5A 120.8(2)
C3A C4A H4A 119.6
C5A C4A H4A 119.6
C6 C5 C4 119.4(2)
C6 C5 H5 120.3
C4 C5 H5 120.3
C8 C9 H9A 109.5
C8 C9 H9B 109.5
H9A C9 H9B 109.5
C8 C9 H9C 109.5
H9A C9 H9C 109.5
H9B C9 H9C 109.5

loop_
_geom_bond_atom_site_label_1
_geom_bond_atom_site_label_2
_geom_bond_distance
O1A C2A 1.355(3)
O1A C8A 1.435(2)
O2A C7A 1.247(2)
O1 C2 1.360(3)
O1 C8 1.432(2)
O3 C16 1.221(3)
O2 C7 1.244(2)
C1 C6 1.386(3)
C1 C2 1.402(3)
C1 C7 1.494(3)
N1 C7 1.322(3)
N1 H2 0.96(3)
N1 H1 0.93(3)
C1A C6A 1.389(3)
C1A C2A 1.402(3)
C1A C7A 1.501(3)
C10 C11 1.394(3)
C10 C15 1.401(3)
C10 C16 1.460(3)
N1A C7A 1.320(3)
N1A H1A 0.94(3)
N1A H2A 0.88(3)
O4 C16 1.336(2)
O4 H10 0.97(4)
C2A C3A 1.396(3)
C15 C14 1.372(3)
C15 H15 0.9500
C8A C9A 1.495(3)
C8A H8AA 0.9900
C8A H8AB 0.9900
C2 C3 1.393(3)
C12 C11 1.370(3)
C12 C13 1.411(3)
C12 H12 0.9500
N3 C13 1.360(3)
N3 H16 0.92(3)
N3 H13 0.86(3)
C14 C13 1.408(3)
C14 H14 0.9500
C6A C5A 1.384(3)
C6A H6A 0.9500
C11 H11 0.9500
C3 C4 1.382(3)
C3 H3 0.9500
C8 C9 1.494(3)
C8 H8B 0.9900
C8 H8A 0.9900
C6 C5 1.378(3)
C6 H6 0.9500
C3A C4A 1.371(3)
C3A H3A 0.9500
C5A C4A 1.383(4)
C5A H5A 0.9500
C4 C5 1.380(3)
C4 H4 0.9500
C9A H9AA 0.9800
C9A H9AB 0.9800
C9A H9AC 0.9800
C4A H4A 0.9500
C5 H5 0.9500
C9 H9A 0.9800
C9 H9B 0.9800
C9 H9C 0.9800
